data_9009364
loop_
_publ_author_name
'Wildner, M.'

_publ_section_title
;
 Crystal structure refinements of synthetic cobaltomenite (CoSeO3*2H2O)
 and ahlfeldite (NiSeO3*2H2O)
;
_journal_name_full 'Neues Jahrbuch fur Mineralogie, Monatshefte'
_journal_page_first 353
_journal_page_last 362
_journal_volume 1990
_journal_year 1990
_chemical_compound_source Synthetic
_chemical_formula_sum 'H4 Ni O5 Se'
_chemical_name_mineral Ahlfeldite
_space_group_IT_number 14
_symmetry_space_group_name_Hall '-P 2yn'
_symmetry_space_group_name_H-M 'P 1 21/n 1'
_cell_angle_alpha 90
_cell_angle_beta 99.00
_cell_angle_gamma 90
_cell_formula_units_Z 4
_cell_length_a 6.441
_cell_length_b 8.746
_cell_length_c 7.522
_cell_volume 418.520
_database_code_amcsd 0014846
_exptl_crystal_density_diffrn 3.518
_cod_original_formula_sum 'Ni Se O5 H4'
_cod_database_code 9009364

loop_
_space_group_symop_operation_xyz
x,y,z
1/2+x,1/2-y,1/2+z
1/2-x,1/2+y,1/2-z
-x,-y,-z

loop_
_atom_site_aniso_label
_atom_site_aniso_U_11
_atom_site_aniso_U_22
_atom_site_aniso_U_33
_atom_site_aniso_U_12
_atom_site_aniso_U_13
_atom_site_aniso_U_23
Ni 0.01440 0.02700 0.01640 0.00080 0.00290 0.00000
Se 0.01330 0.02600 0.01440 0.00000 0.00210 -0.00040
O1 0.02420 0.02430 0.01710 0.00050 -0.00110 0.00530
O2 0.01330 0.02150 0.02360 0.00180 0.00360 -0.00070
O3 0.01520 0.03530 0.02270 -0.00340 0.00720 -0.00480
Ow1 0.02330 0.03940 0.01510 0.00850 0.00620 -0.00180
Ow2 0.02570 0.03090 0.02290 0.00230 0.00040 -0.00560

loop_
_atom_site_label
_atom_site_fract_x
_atom_site_fract_y
_atom_site_fract_z
_atom_site_U_iso_or_equiv
_atom_site_type_symbol
_atom_site_attached_hydrogens
Ni 0.35246 0.63816 0.51806 0.01920 Ni 0
Se 0.60100 0.15084 0.83718 0.01790 Se 0
O1 0.67040 0.32570 0.76500 0.02230 O 0
O2 0.67180 0.59170 0.53280 0.01940 O 0
O3 0.45840 0.19740 0.99920 0.02390 O 0
Ow1 0.38310 0.56660 0.79110 0.02560 O 0
Ow2 0.42100 0.85920 0.57750 0.02690 O 0
H11 0.48100 0.50200 0.78900 0.02350 H 0
H12 0.40000 0.64800 0.89700 0.02350 H 0
H21 0.34900 0.89800 0.65200 0.02350 H 0
H22 0.56800 0.87700 0.62000 0.02350 H 0

loop_
_cod_changelog_entry_id
_cod_changelog_entry_author
_cod_changelog_entry_date
_cod_changelog_entry_text
1
;cod-tools version 3.8.0
Id: cif_guess_AMCSD_atom_types 9581 2023-05-17 12:35:41Z saulius
;
2023-05-18T08:42:47+03:00
;Derived atom types and hydrogen counts
from atom names that follow the AMCSD naming convention
(Wat == water, O-H == hydroxyl).
;

loop_
_cod_related_entry_id
_cod_related_entry_database
_cod_related_entry_code
1 AMCSD 0014846
